data_4305840
loop_
_publ_author_name
'Trevor W. Hayton'
'Guang Wu'

_publ_contact_author 'Trevor W. Hayton'
_publ_contact_author_email hayton@chem.ucsb.edu
_publ_section_title
;
Mixed-Ligand Uranyl(V) \b-Diketiminate/\b-Diketonate Complexes: Synthesis
and Characterization
;
_journal_name_full 'Inorganic Chemistry'
_journal_page_first 7415
_journal_page_last 7423
_journal_paper_doi 10.1021/ic800778j
_journal_volume 47
_journal_year 2008
_chemical_formula_sum 'C50 H66 N2 O4 U'
_chemical_formula_weight 997.08
_chemical_name_systematic
;
(bis(diisopropylphenyl)pentane-2,4-di-iminato)dioxo uranium(dibenzoylmethanate)
;
_space_group_IT_number 14
_symmetry_cell_setting monoclinic
_symmetry_space_group_name_Hall '-P 2ybc'
_symmetry_space_group_name_H-M 'P 1 21/c 1'
_atom_sites_solution_hydrogens geom
_atom_sites_solution_primary direct
_atom_sites_solution_secondary difmap
_audit_creation_method SHELXL-97
_cell_angle_alpha 90.00
_cell_angle_beta 91.090(2)
_cell_angle_gamma 90.00
_cell_formula_units_Z 4
_cell_length_a 10.8812(10)
_cell_length_b 22.638(2)
_cell_length_c 18.8387(17)
_cell_measurement_temperature 150(2)
_cell_volume 4639.7(7)
_computing_structure_refinement 'SHELXL-97 (Sheldrick, 1997)'
_computing_structure_solution 'SHELXL-97 (Sheldrick, 1997)'
_diffrn_ambient_temperature 150(2)
_diffrn_measured_fraction_theta_full 0.975
_diffrn_measured_fraction_theta_max 0.975
_diffrn_measurement_device_type 'CCD area detector'
_diffrn_measurement_method 'omega scan'
_diffrn_radiation_monochromator graphite
_diffrn_radiation_source 'fine-focus sealed tube'
_diffrn_radiation_type MoK\a
_diffrn_radiation_wavelength 0.71073
_diffrn_reflns_av_R_equivalents 0.0718
_diffrn_reflns_av_sigmaI/netI 0.1397
_diffrn_reflns_limit_h_max 13
_diffrn_reflns_limit_h_min -13
_diffrn_reflns_limit_k_max 28
_diffrn_reflns_limit_k_min -25
_diffrn_reflns_limit_l_max 13
_diffrn_reflns_limit_l_min -23
_diffrn_reflns_number 25197
_diffrn_reflns_theta_full 26.37
_diffrn_reflns_theta_max 26.37
_diffrn_reflns_theta_min 1.41
_exptl_absorpt_coefficient_mu 3.542
_exptl_absorpt_correction_T_max 0.331
_exptl_absorpt_correction_T_min 0.151
_exptl_absorpt_correction_type empirical
_exptl_absorpt_process_details psi-scan
_exptl_crystal_colour green
_exptl_crystal_density_diffrn 1.427
_exptl_crystal_density_method 'not measured'
_exptl_crystal_description rod
_exptl_crystal_F_000 2016
_exptl_crystal_size_max 0.25
_exptl_crystal_size_mid 0.10
_exptl_crystal_size_min 0.10
_refine_diff_density_max 2.882
_refine_diff_density_min -0.765
_refine_diff_density_rms 0.153
_refine_ls_extinction_method none
_refine_ls_goodness_of_fit_ref 0.824
_refine_ls_hydrogen_treatment constr
_refine_ls_matrix_type full
_refine_ls_number_parameters 496
_refine_ls_number_reflns 9259
_refine_ls_number_restraints 9
_refine_ls_restrained_S_all 0.829
_refine_ls_R_factor_all 0.0921
_refine_ls_R_factor_gt 0.0403
_refine_ls_shift/su_max 0.052
_refine_ls_shift/su_mean 0.003
_refine_ls_structure_factor_coef Fsqd
_refine_ls_weighting_details 'calc w=1/[\s^2^(Fo^2^)+(0.0434P)^2^+0.0000P] where P=(Fo^2^+2Fc^2^)/3'
_refine_ls_weighting_scheme calc
_refine_ls_wR_factor_gt 0.0836
_refine_ls_wR_factor_ref 0.1037
_reflns_number_gt 4892
_reflns_number_total 9259
_reflns_threshold_expression >2sigma(I)
_cod_data_source_file ic800778j-file001_2.cif
_cod_data_source_block th209
_cod_original_cell_volume 4639.6(7)
_cod_database_code 4305840

loop_
_symmetry_equiv_pos_as_xyz
'x, y, z'
'-x, y+1/2, -z+1/2'
'-x, -y, -z'
'x, -y-1/2, z-1/2'

loop_
_atom_site_label
_atom_site_type_symbol
_atom_site_fract_x
_atom_site_fract_y
_atom_site_fract_z
_atom_site_U_iso_or_equiv
_atom_site_adp_type
_atom_site_occupancy
_atom_site_symmetry_multiplicity
_atom_site_calc_flag
_atom_site_refinement_flags
_atom_site_disorder_assembly
_atom_site_disorder_group
U1 U 0.31081(2) 0.571664(12) 0.700132(15) 0.02860(9) Uani 1 1 d . . .
O3 O 0.1427(4) 0.6329(2) 0.6797(3) 0.0342(13) Uani 1 1 d . . .
O4 O 0.1423(4) 0.5116(2) 0.6808(3) 0.0333(13) Uani 1 1 d . . .
N1 N 0.4777(5) 0.5030(2) 0.7143(3) 0.0223(13) Uani 1 1 d . . .
N2 N 0.4959(5) 0.6263(2) 0.7205(3) 0.0226(14) Uani 1 1 d . . .
C42 C 0.0485(6) 0.6262(3) 0.6400(4) 0.0299(18) Uani 1 1 d . . .
C44 C 0.0462(6) 0.5172(3) 0.6415(4) 0.0298(18) Uani 1 1 d . . .
C43 C 0.0000(6) 0.5725(3) 0.6199(4) 0.0316(16) Uani 1 1 d . . .
H43 H -0.0687 0.5728 0.5897 0.038 Uiso 1 1 calc R . .
C38 C -0.0397(7) 0.3576(4) 0.6420(4) 0.041(2) Uani 1 1 d . . .
H38 H -0.0214 0.3240 0.6685 0.049 Uiso 1 1 calc R . .
C14 C 0.3838(6) 0.4284(4) 0.7900(4) 0.0332(17) Uani 1 1 d . . .
C28 C 0.5975(6) 0.5066(3) 0.7053(4) 0.0293(18) Uani 1 1 d . . .
C30 C -0.0122(6) 0.6821(3) 0.6150(4) 0.036(2) Uani 1 1 d . . .
C36 C -0.0138(6) 0.4610(3) 0.6216(4) 0.0313(19) Uani 1 1 d . . .
C37 C 0.0146(7) 0.4113(3) 0.6605(4) 0.038(2) Uani 1 1 d . . .
H37 H 0.0696 0.4135 0.6989 0.046 Uiso 1 1 calc R . .
C31 C 0.0054(6) 0.7333(3) 0.6546(4) 0.038(2) Uani 1 1 d . . .
H31 H 0.0545 0.7323 0.6956 0.045 Uiso 1 1 calc R . .
C1 C 0.4479(6) 0.6820(3) 0.7395(4) 0.0309(18) Uani 1 1 d . . .
C41 C -0.0960(6) 0.4567(4) 0.5638(4) 0.036(2) Uani 1 1 d . . .
H41 H -0.1163 0.4903 0.5377 0.043 Uiso 1 1 calc R . .
C39 C -0.1199(6) 0.3537(4) 0.5848(4) 0.040(2) Uani 1 1 d . . .
H39 H -0.1557 0.3176 0.5731 0.048 Uiso 1 1 calc R . .
C18 C 0.3880(6) 0.4127(3) 0.6619(4) 0.0294(18) Uani 1 1 d . . .
C34 C -0.1342(7) 0.7378(4) 0.5313(5) 0.052(2) Uani 1 1 d . . .
H34 H -0.1795 0.7398 0.4891 0.062 Uiso 1 1 calc R . .
C26 C 0.6133(6) 0.6161(3) 0.7097(4) 0.0314(19) Uani 1 1 d . . .
C35 C -0.0821(7) 0.6846(3) 0.5536(4) 0.043(2) Uani 1 1 d . . .
H35 H -0.0947 0.6506 0.5268 0.051 Uiso 1 1 calc R . .
C16 C 0.2913(7) 0.3425(3) 0.7374(5) 0.040(2) Uani 1 1 d . . .
H16 H 0.2488 0.3072 0.7427 0.048 Uiso 1 1 calc R . .
C13 C 0.4191(6) 0.4468(3) 0.7214(4) 0.0276(18) Uani 1 1 d . . .
C8 C 0.5282(6) 0.7585(3) 0.5856(4) 0.042(2) Uani 1 1 d . . .
H8A H 0.4947 0.7977 0.5876 0.062 Uiso 1 1 calc R . .
H8B H 0.5503 0.7496 0.5376 0.062 Uiso 1 1 calc R . .
H8C H 0.5999 0.7560 0.6159 0.062 Uiso 1 1 calc R . .
C27 C 0.6596(6) 0.5595(3) 0.7000(4) 0.035(2) Uani 1 1 d . . .
H27 H 0.7422 0.5570 0.6885 0.042 Uiso 1 1 calc R . .
C4 C 0.3287(7) 0.7836(4) 0.7814(5) 0.049(2) Uani 1 1 d . . .
H4 H 0.2888 0.8177 0.7959 0.059 Uiso 1 1 calc R . .
C6 C 0.4055(6) 0.7229(3) 0.6884(4) 0.0313(18) Uani 1 1 d . . .
C17 C 0.3233(6) 0.3602(3) 0.6715(4) 0.037(2) Uani 1 1 d . . .
H17 H 0.3020 0.3371 0.6323 0.045 Uiso 1 1 calc R . .
C22 C 0.3098(7) 0.4397(4) 0.5390(4) 0.050(2) Uani 1 1 d . . .
H22A H 0.2622 0.4041 0.5355 0.075 Uiso 1 1 calc R . .
H22B H 0.3359 0.4512 0.4927 0.075 Uiso 1 1 calc R . .
H22C H 0.2604 0.4705 0.5588 0.075 Uiso 1 1 calc R . .
C11 C 0.3170(7) 0.7203(4) 0.5633(4) 0.045(2) Uani 1 1 d . . .
H11A H 0.2564 0.6920 0.5773 0.068 Uiso 1 1 calc R . .
H11B H 0.3381 0.7135 0.5147 0.068 Uiso 1 1 calc R . .
H11C H 0.2845 0.7595 0.5681 0.068 Uiso 1 1 calc R . .
C2 C 0.4314(7) 0.6932(3) 0.8136(4) 0.038(2) Uani 1 1 d . . .
C40 C -0.1473(7) 0.4028(4) 0.5452(4) 0.039(2) Uani 1 1 d . . .
H40 H -0.2000 0.4000 0.5059 0.047 Uiso 1 1 calc R . .
C15 C 0.3199(7) 0.3753(3) 0.7963(4) 0.040(2) Uani 1 1 d . . .
H15 H 0.2966 0.3622 0.8408 0.048 Uiso 1 1 calc R . .
C12 C 0.4315(6) 0.7137(3) 0.6104(4) 0.0308(17) Uani 1 1 d . . .
H12 H 0.4644 0.6738 0.6042 0.037 Uiso 1 1 calc R . .
C5 C 0.3454(7) 0.7734(3) 0.7101(4) 0.044(2) Uani 1 1 d . . .
H5 H 0.3165 0.8005 0.6766 0.052 Uiso 1 1 calc R . .
C29 C 0.6742(6) 0.4508(3) 0.7034(4) 0.042(2) Uani 1 1 d . . .
H29A H 0.6311 0.4194 0.7263 0.063 Uiso 1 1 calc R . .
H29B H 0.7513 0.4576 0.7276 0.063 Uiso 1 1 calc R . .
H29C H 0.6889 0.4402 0.6549 0.063 Uiso 1 1 calc R . .
C20 C 0.4229(7) 0.4630(3) 0.8562(4) 0.040(2) Uani 1 1 d . . .
H20 H 0.4352 0.5041 0.8416 0.048 Uiso 1 1 calc R . .
C24 C 0.5056(7) 0.3820(3) 0.5531(4) 0.050(2) Uani 1 1 d . . .
H24A H 0.5732 0.3727 0.5847 0.075 Uiso 1 1 calc R . .
H24B H 0.5366 0.3971 0.5093 0.075 Uiso 1 1 calc R . .
H24C H 0.4583 0.3470 0.5439 0.075 Uiso 1 1 calc R . .
C23 C 0.4236(6) 0.4290(4) 0.5876(4) 0.0351(17) Uani 1 1 d . . .
H23 H 0.4704 0.4659 0.5901 0.042 Uiso 1 1 calc R . .
C25 C 0.7050(6) 0.6671(3) 0.7098(4) 0.041(2) Uani 1 1 d . . .
H25A H 0.7201 0.6789 0.6618 0.062 Uiso 1 1 calc R . .
H25B H 0.7807 0.6546 0.7321 0.062 Uiso 1 1 calc R . .
H25C H 0.6719 0.6998 0.7356 0.062 Uiso 1 1 calc R . .
C21 C 0.5456(8) 0.4406(4) 0.8854(5) 0.067(3) Uani 1 1 d . . .
H21A H 0.5724 0.4653 0.9241 0.101 Uiso 1 1 calc R . .
H21B H 0.6054 0.4417 0.8486 0.101 Uiso 1 1 calc R . .
H21C H 0.5364 0.4008 0.9018 0.101 Uiso 1 1 calc R . .
O1 O 0.2817(4) 0.5710(2) 0.7928(2) 0.0315(11) Uani 1 1 d . . .
O2 O 0.3363(4) 0.5730(2) 0.6066(2) 0.0301(11) Uani 1 1 d . . .
C9 C 0.4824(8) 0.6519(4) 0.8696(4) 0.047(2) Uani 1 1 d . . .
H9 H 0.4995 0.6141 0.8465 0.057 Uiso 1 1 calc R . .
C3 C 0.3707(8) 0.7436(4) 0.8313(5) 0.053(2) Uani 1 1 d . . .
H3 H 0.3570 0.7512 0.8790 0.064 Uiso 1 1 calc R . .
C7 C 0.3947(8) 0.6398(4) 0.9300(4) 0.062(3) Uani 1 1 d . . .
H7A H 0.3849 0.6751 0.9577 0.093 Uiso 1 1 calc R . .
H7B H 0.4276 0.6089 0.9596 0.093 Uiso 1 1 calc R . .
H7C H 0.3162 0.6278 0.9107 0.093 Uiso 1 1 calc R . .
C10 C 0.6054(8) 0.6762(4) 0.8990(5) 0.076(3) Uani 1 1 d . . .
H10A H 0.6616 0.6812 0.8608 0.114 Uiso 1 1 calc R . .
H10B H 0.6394 0.6490 0.9332 0.114 Uiso 1 1 calc R . .
H10C H 0.5917 0.7137 0.9215 0.114 Uiso 1 1 calc R . .
C19 C 0.3272(9) 0.4634(4) 0.9138(5) 0.079(3) Uani 1 1 d . . .
H19A H 0.3260 0.4256 0.9369 0.119 Uiso 1 1 calc R . .
H19B H 0.2478 0.4715 0.8930 0.119 Uiso 1 1 calc R . .
H19C H 0.3475 0.4935 0.9481 0.119 Uiso 1 1 calc R . .
C33 C -0.1179(8) 0.7869(4) 0.5724(6) 0.062(3) Uani 1 1 d . . .
H33 H -0.1545 0.8222 0.5583 0.074 Uiso 1 1 calc R . .
C32 C -0.0494(8) 0.7856(4) 0.6334(5) 0.054(2) Uani 1 1 d . . .
H32 H -0.0396 0.8195 0.6607 0.065 Uiso 1 1 calc R . .
C46 C 1.0067(16) 0.6176(5) 0.8961(7) 0.205(8) Uiso 1 1 d D . .
H46A H 1.0870 0.6010 0.9073 0.246 Uiso 1 1 calc R . .
H46B H 0.9591 0.6180 0.9391 0.246 Uiso 1 1 calc R . .
C50 C 0.8845(15) 0.4294(5) 0.9014(8) 0.189(7) Uiso 1 1 d D . .
H50A H 0.8767 0.4187 0.8522 0.283 Uiso 1 1 calc R . .
H50B H 0.8165 0.4135 0.9269 0.283 Uiso 1 1 calc R . .
H50C H 0.9600 0.4139 0.9207 0.283 Uiso 1 1 calc R . .
C49 C 0.8848(17) 0.4965(6) 0.9081(9) 0.254(11) Uiso 1 1 d D . .
H49A H 0.8021 0.5119 0.9022 0.305 Uiso 1 1 calc R . .
H49B H 0.9168 0.5083 0.9544 0.305 Uiso 1 1 calc R . .
C48 C 0.9625(14) 0.5184(5) 0.8528(8) 0.223(9) Uiso 1 1 d D . .
H48A H 0.9428 0.4982 0.8086 0.268 Uiso 1 1 calc R . .
H48B H 1.0478 0.5102 0.8651 0.268 Uiso 1 1 calc R . .
C45 C 1.0205(12) 0.6796(5) 0.8681(7) 0.145(6) Uiso 1 1 d D . .
H45A H 1.0697 0.6790 0.8264 0.217 Uiso 1 1 calc R . .
H45B H 1.0597 0.7038 0.9037 0.217 Uiso 1 1 calc R . .
H45C H 0.9408 0.6955 0.8565 0.217 Uiso 1 1 calc R . .
C47 C 0.9458(13) 0.5825(5) 0.8430(7) 0.177(7) Uiso 1 1 d D . .
H47A H 0.9765 0.5936 0.7968 0.213 Uiso 1 1 calc R . .
H47B H 0.8586 0.5914 0.8432 0.213 Uiso 1 1 calc R . .

loop_
_atom_site_aniso_label
_atom_site_aniso_U_11
_atom_site_aniso_U_22
_atom_site_aniso_U_33
_atom_site_aniso_U_23
_atom_site_aniso_U_13
_atom_site_aniso_U_12
U1 0.02605(13) 0.03047(15) 0.02933(16) 0.00014(17) 0.00219(10) -0.00186(17)
O3 0.032(3) 0.031(3) 0.040(4) 0.000(2) 0.001(2) 0.003(2)
O4 0.030(3) 0.028(3) 0.042(4) -0.002(2) -0.003(2) -0.004(2)
N1 0.025(3) 0.021(3) 0.021(4) 0.000(3) 0.002(3) -0.001(3)
N2 0.023(3) 0.024(3) 0.021(4) -0.005(3) 0.003(3) -0.002(3)
C42 0.028(4) 0.025(4) 0.037(5) 0.001(4) 0.009(4) 0.001(3)
C44 0.020(4) 0.042(5) 0.028(5) 0.001(4) 0.004(3) -0.005(3)
C43 0.023(3) 0.041(4) 0.031(4) 0.003(4) 0.004(3) 0.001(4)
C38 0.046(5) 0.043(5) 0.033(5) -0.001(4) -0.002(4) -0.009(4)
C14 0.035(4) 0.027(4) 0.037(5) 0.002(4) 0.002(3) 0.007(4)
C28 0.034(4) 0.031(4) 0.024(5) 0.000(3) 0.005(3) 0.009(3)
C30 0.026(4) 0.041(5) 0.040(6) 0.001(4) 0.013(4) 0.003(4)
C36 0.024(4) 0.036(5) 0.034(5) -0.002(4) 0.012(4) -0.006(4)
C37 0.033(4) 0.037(5) 0.044(6) 0.001(4) 0.002(4) -0.004(3)
C31 0.034(4) 0.039(5) 0.041(6) 0.001(4) 0.006(4) 0.009(4)
C1 0.035(4) 0.029(4) 0.029(5) -0.006(4) 0.008(3) -0.011(3)
C41 0.031(4) 0.045(5) 0.033(5) 0.012(4) 0.002(4) -0.001(4)
C39 0.034(4) 0.037(5) 0.049(6) -0.006(4) 0.012(4) -0.013(4)
C18 0.027(4) 0.030(5) 0.031(5) -0.002(3) 0.001(3) 0.005(3)
C34 0.042(5) 0.056(6) 0.058(7) 0.019(5) 0.007(4) 0.021(5)
C26 0.030(4) 0.041(5) 0.024(5) -0.002(4) 0.005(3) -0.008(4)
C35 0.039(5) 0.040(5) 0.049(6) 0.003(4) 0.008(4) 0.001(4)
C16 0.039(5) 0.022(4) 0.059(6) 0.008(4) -0.004(4) -0.008(4)
C13 0.026(4) 0.032(5) 0.025(5) 0.002(3) 0.004(3) 0.007(3)
C8 0.046(5) 0.049(5) 0.030(5) 0.007(4) 0.007(4) -0.010(4)
C27 0.026(4) 0.048(6) 0.032(5) -0.004(4) 0.007(3) 0.007(4)
C4 0.074(6) 0.021(4) 0.052(6) -0.005(5) 0.027(5) 0.003(4)
C6 0.040(4) 0.022(4) 0.033(5) -0.007(4) 0.012(4) -0.009(3)
C17 0.037(4) 0.032(5) 0.044(6) -0.008(4) 0.002(4) 0.004(4)
C22 0.051(5) 0.061(7) 0.037(5) -0.009(4) -0.002(4) 0.006(4)
C11 0.050(5) 0.049(5) 0.036(5) 0.009(4) 0.004(4) -0.005(4)
C2 0.049(5) 0.033(5) 0.033(5) -0.009(4) 0.002(4) -0.004(4)
C40 0.035(4) 0.057(6) 0.026(5) -0.008(4) 0.004(4) -0.008(4)
C15 0.047(5) 0.037(5) 0.038(6) 0.016(4) 0.006(4) -0.001(4)
C12 0.036(4) 0.025(4) 0.031(5) 0.003(4) 0.010(3) -0.001(4)
C5 0.062(6) 0.028(5) 0.041(6) 0.002(4) 0.019(4) 0.003(4)
C29 0.030(4) 0.046(5) 0.050(6) -0.001(4) 0.005(4) 0.010(4)
C20 0.070(6) 0.031(5) 0.020(5) 0.007(4) 0.004(4) 0.004(4)
C24 0.054(5) 0.048(6) 0.049(6) -0.009(4) 0.012(4) 0.010(4)
C23 0.038(4) 0.040(4) 0.027(4) -0.012(4) 0.000(3) -0.002(4)
C25 0.031(4) 0.048(5) 0.046(6) -0.004(4) 0.014(4) -0.013(4)
C21 0.080(7) 0.075(8) 0.046(6) 0.004(5) -0.021(5) -0.003(6)
O1 0.035(3) 0.037(3) 0.022(3) 0.001(3) 0.007(2) 0.000(3)
O2 0.035(3) 0.034(3) 0.021(3) 0.001(3) -0.004(2) -0.001(3)
C9 0.071(6) 0.050(6) 0.020(5) -0.008(4) 0.000(4) -0.001(5)
C3 0.070(6) 0.040(6) 0.050(6) -0.010(5) 0.022(5) -0.003(5)
C7 0.093(7) 0.061(6) 0.031(6) 0.000(5) 0.002(5) -0.026(6)
C10 0.082(8) 0.108(9) 0.038(6) -0.002(6) -0.003(5) -0.013(6)
C19 0.095(8) 0.094(8) 0.050(7) -0.008(6) 0.024(6) -0.027(7)
C33 0.052(6) 0.052(7) 0.083(8) 0.015(6) 0.030(5) 0.021(5)
C32 0.055(6) 0.031(5) 0.077(8) -0.005(5) 0.026(5) 0.006(5)

loop_
_atom_type_symbol
_atom_type_description
_atom_type_scat_dispersion_real
_atom_type_scat_dispersion_imag
_atom_type_scat_source
C C 0.0033 0.0016 'International Tables Vol C Tables 4.2.6.8 and 6.1.1.4'
H H 0.0000 0.0000 'International Tables Vol C Tables 4.2.6.8 and 6.1.1.4'
N N 0.0061 0.0033 'International Tables Vol C Tables 4.2.6.8 and 6.1.1.4'
O O 0.0106 0.0060 'International Tables Vol C Tables 4.2.6.8 and 6.1.1.4'
U U -9.6767 9.6646 'International Tables Vol C Tables 4.2.6.8 and 6.1.1.4'

loop_
_geom_angle_atom_site_label_1
_geom_angle_atom_site_label_2
_geom_angle_atom_site_label_3
_geom_angle
_geom_angle_site_symmetry_1
_geom_angle_site_symmetry_3
_geom_angle_publ_flag
O1 U1 O2 178.6(2) . . ?
O1 U1 O4 89.65(19) . . ?
O2 U1 O4 89.55(18) . . ?
O1 U1 O3 90.75(19) . . ?
O2 U1 O3 87.89(18) . . ?
O4 U1 O3 72.82(15) . . ?
O1 U1 N2 90.73(19) . . ?
O2 U1 N2 90.16(19) . . ?
O4 U1 N2 175.02(17) . . ?
O3 U1 N2 112.13(17) . . ?
O1 U1 N1 91.92(19) . . ?
O2 U1 N1 89.41(19) . . ?
O4 U1 N1 103.46(16) . . ?
O3 U1 N1 175.42(17) . . ?
N2 U1 N1 71.57(18) . . ?
O1 U1 C1 82.1(2) . . ?
O2 U1 C1 98.3(2) . . ?
O4 U1 C1 157.16(18) . . ?
O3 U1 C1 85.98(18) . . ?
N2 U1 C1 27.63(18) . . ?
N1 U1 C1 98.08(19) . . ?
O1 U1 C13 86.5(2) . . ?
O2 U1 C13 94.5(2) . . ?
O4 U1 C13 77.33(17) . . ?
O3 U1 C13 150.04(17) . . ?
N2 U1 C13 97.74(18) . . ?
N1 U1 C13 26.67(17) . . ?
C1 U1 C13 123.0(2) . . ?
C42 O3 U1 130.7(4) . . ?
C44 O4 U1 132.3(5) . . ?
C28 N1 C13 120.7(6) . . ?
C28 N1 U1 133.7(5) . . ?
C13 N1 U1 104.4(4) . . ?
C26 N2 C1 124.0(6) . . ?
C26 N2 U1 134.6(5) . . ?
C1 N2 U1 100.8(4) . . ?
O3 C42 C43 124.9(7) . . ?
O3 C42 C30 115.5(6) . . ?
C43 C42 C30 119.6(7) . . ?
O4 C44 C43 122.7(6) . . ?
O4 C44 C36 114.6(7) . . ?
C43 C44 C36 122.7(6) . . ?
C42 C43 C44 125.0(6) . . ?
C39 C38 C37 120.8(8) . . ?
C15 C14 C13 118.3(7) . . ?
C15 C14 C20 120.2(7) . . ?
C13 C14 C20 121.3(7) . . ?
N1 C28 C27 123.4(7) . . ?
N1 C28 C29 119.7(7) . . ?
C27 C28 C29 116.8(6) . . ?
C35 C30 C31 119.0(7) . . ?
C35 C30 C42 122.3(7) . . ?
C31 C30 C42 118.7(7) . . ?
C37 C36 C41 119.4(7) . . ?
C37 C36 C44 118.4(7) . . ?
C41 C36 C44 122.1(7) . . ?
C36 C37 C38 119.4(7) . . ?
C32 C31 C30 120.4(8) . . ?
C6 C1 N2 122.2(6) . . ?
C6 C1 C2 120.3(7) . . ?
N2 C1 C2 117.3(6) . . ?
C6 C1 U1 103.0(4) . . ?
N2 C1 U1 51.6(3) . . ?
C2 C1 U1 108.5(4) . . ?
C40 C41 C36 120.5(7) . . ?
C40 C39 C38 120.1(8) . . ?
C13 C18 C17 118.7(7) . . ?
C13 C18 C23 123.3(7) . . ?
C17 C18 C23 117.9(7) . . ?
C33 C34 C35 119.0(9) . . ?
N2 C26 C27 122.4(7) . . ?
N2 C26 C25 120.2(7) . . ?
C27 C26 C25 117.4(6) . . ?
C30 C35 C34 120.5(8) . . ?
C17 C16 C15 121.6(7) . . ?
C18 C13 C14 120.3(7) . . ?
C18 C13 N1 121.1(6) . . ?
C14 C13 N1 118.4(6) . . ?
C18 C13 U1 108.3(4) . . ?
C14 C13 U1 106.1(4) . . ?
N1 C13 U1 48.9(3) . . ?
C28 C27 C26 127.7(7) . . ?
C5 C4 C3 120.5(8) . . ?
C5 C6 C1 119.6(7) . . ?
C5 C6 C12 119.8(7) . . ?
C1 C6 C12 120.5(7) . . ?
C16 C17 C18 120.6(7) . . ?
C3 C2 C1 117.1(8) . . ?
C3 C2 C9 121.4(8) . . ?
C1 C2 C9 121.4(7) . . ?
C39 C40 C41 119.7(7) . . ?
C16 C15 C14 120.4(7) . . ?
C6 C12 C11 112.7(6) . . ?
C6 C12 C8 110.3(6) . . ?
C11 C12 C8 108.3(6) . . ?
C4 C5 C6 119.8(7) . . ?
C21 C20 C14 110.7(6) . . ?
C21 C20 C19 110.7(7) . . ?
C14 C20 C19 113.8(7) . . ?
C18 C23 C24 112.7(7) . . ?
C18 C23 C22 111.8(6) . . ?
C24 C23 C22 108.9(6) . . ?
C2 C9 C7 114.0(7) . . ?
C2 C9 C10 109.6(7) . . ?
C7 C9 C10 110.3(7) . . ?
C2 C3 C4 122.7(9) . . ?
C32 C33 C34 121.6(9) . . ?
C33 C32 C31 119.4(9) . . ?
C47 C46 C45 108.7(9) . . ?
C48 C49 C50 106.4(9) . . ?
C49 C48 C47 110.9(9) . . ?
C46 C47 C48 113.9(9) . . ?

loop_
_geom_bond_atom_site_label_1
_geom_bond_atom_site_label_2
_geom_bond_distance
_geom_bond_site_symmetry_2
_geom_bond_publ_flag
U1 O1 1.780(4) . ?
U1 O2 1.790(4) . ?
U1 O4 2.306(4) . ?
U1 O3 2.322(5) . ?
U1 N2 2.388(5) . ?
U1 N1 2.402(5) . ?
U1 C1 2.994(7) . ?
U1 C13 3.087(6) . ?
O3 C42 1.266(8) . ?
O4 C44 1.277(7) . ?
N1 C28 1.321(8) . ?
N1 C13 1.430(8) . ?
N2 C26 1.318(8) . ?
N2 C1 1.414(8) . ?
C42 C43 1.376(9) . ?
C42 C30 1.499(10) . ?
C44 C43 1.406(9) . ?
C44 C36 1.474(9) . ?
C38 C39 1.376(10) . ?
C38 C37 1.395(9) . ?
C14 C15 1.395(10) . ?
C14 C13 1.415(9) . ?
C14 C20 1.527(10) . ?
C28 C27 1.379(9) . ?
C28 C29 1.515(9) . ?
C30 C35 1.373(10) . ?
C30 C31 1.390(10) . ?
C36 C37 1.375(9) . ?
C36 C41 1.399(9) . ?
C31 C32 1.381(10) . ?
C1 C6 1.406(10) . ?
C1 C2 1.435(9) . ?
C41 C40 1.384(10) . ?
C39 C40 1.369(10) . ?
C18 C13 1.397(9) . ?
C18 C17 1.395(9) . ?
C18 C23 1.505(10) . ?
C34 C33 1.365(12) . ?
C34 C35 1.391(10) . ?
C26 C27 1.390(10) . ?
C26 C25 1.525(9) . ?
C16 C17 1.357(10) . ?
C16 C15 1.365(10) . ?
C8 C12 1.540(9) . ?
C4 C5 1.378(10) . ?
C4 C3 1.378(11) . ?
C6 C5 1.383(9) . ?
C6 C12 1.516(9) . ?
C22 C23 1.545(9) . ?
C11 C12 1.523(9) . ?
C2 C3 1.362(10) . ?
C2 C9 1.506(10) . ?
C20 C21 1.520(10) . ?
C20 C19 1.518(11) . ?
C24 C23 1.539(10) . ?
C9 C7 1.524(10) . ?
C9 C10 1.541(11) . ?
C33 C32 1.358(11) . ?
C46 C47 1.430(9) . ?
C46 C45 1.507(9) . ?
C50 C49 1.523(9) . ?
C49 C48 1.443(9) . ?
C48 C47 1.474(9) . ?
